data_1549781
loop_
_publ_author_name
'Devassia, Tomson'
'Mathew, Eason M.'
'Sithambaresan, M.'
'Unnikrishnan, P. A.'
'Kurup, M. R. Prathapachandra'

_publ_section_title
;
 10-Methyl-9,11-annulated dibenzobarrelene
;
_journal_coeditor_code LH4037
_journal_issue 8
_journal_name_full IUCrData
_journal_page_first x181102
_journal_paper_doi 10.1107/S2414314618011021
_journal_volume 3
_journal_year 2018
_chemical_formula_iupac 'C19 H14 O2'
_chemical_formula_moiety 'C19 H14 O2'
_chemical_formula_sum 'C19 H14 O2'
_chemical_formula_weight 274.30
_chemical_name_systematic
8-Methyl-16-oxapentacyclo[6.6.5.0^1,18^.0^2,7^.0^9,14^]nonadeca-2,4,6,9(14),10,12,18-heptaen-15-one
_space_group_crystal_system orthorhombic
_space_group_IT_number 60
_space_group_name_Hall '-P 2n 2ab'
_space_group_name_H-M_alt 'P b c n'
_symmetry_space_group_name_Hall '-P 2n 2ab'
_symmetry_space_group_name_H-M 'P b c n'
_atom_sites_solution_hydrogens geom
_audit_creation_method SHELXL-2018/3
_cell_angle_alpha 90
_cell_angle_beta 90
_cell_angle_gamma 90
_cell_formula_units_Z 8
_cell_length_a 19.7403(10)
_cell_length_b 9.3294(3)
_cell_length_c 15.0595(7)
_cell_measurement_reflns_used 8066
_cell_measurement_temperature 296(2)
_cell_measurement_theta_max 56.296
_cell_measurement_theta_min 4.829
_cell_volume 2773.4(2)
_computing_cell_refinement
;
APEX2 and SAINT (Bruker, 2004)
;
_computing_data_collection
;
APEX2 (Bruker, 2004)
;
_computing_data_reduction
;
SAINT and XPREP (Bruker, 2004)
;
_computing_molecular_graphics
;
ORTEP-3 for Windows (Farrugia, 2012) and DIAMOND (Brandenburg,
2010)
;
_computing_publication_material
;
SHELXL2018 (Sheldrick, 2015b) and publCIF (Westrip, 2010)
;
_computing_structure_refinement
;
SHELXL2018 (Sheldrick, 2015b)
;
_computing_structure_solution
;
SHELXT (Sheldrick, 2015a)
;
_diffrn_ambient_temperature 296(2)
_diffrn_measured_fraction_theta_full 0.998
_diffrn_measured_fraction_theta_max 0.980
_diffrn_measurement_device_type 'Bruker Kappa APEXII CCD'
_diffrn_measurement_method '\w and \f scan'
_diffrn_radiation_type MoK\a
_diffrn_radiation_wavelength 0.71073
_diffrn_reflns_av_R_equivalents 0.0302
_diffrn_reflns_limit_h_max 19
_diffrn_reflns_limit_h_min -26
_diffrn_reflns_limit_k_max 12
_diffrn_reflns_limit_k_min -9
_diffrn_reflns_limit_l_max 18
_diffrn_reflns_limit_l_min -19
_diffrn_reflns_number 21513
_diffrn_reflns_theta_full 25.242
_diffrn_reflns_theta_max 28.328
_diffrn_reflns_theta_min 2.415
_exptl_absorpt_coefficient_mu 0.084
_exptl_absorpt_correction_T_max 0.9833
_exptl_absorpt_correction_T_min 0.9671
_exptl_absorpt_correction_type multi-scan
_exptl_absorpt_process_details
;
(SADABS; Bruker, 2004)
;
_exptl_crystal_colour colorless
_exptl_crystal_density_diffrn 1.314
_exptl_crystal_description block
_exptl_crystal_F_000 1152
_exptl_crystal_size_max 0.400
_exptl_crystal_size_mid 0.300
_exptl_crystal_size_min 0.200
_refine_diff_density_max 0.222
_refine_diff_density_min -0.250
_refine_ls_extinction_coef 0.0118(12)
_refine_ls_extinction_expression Fc^*^=kFc[1+0.001xFc^2^\l^3^/sin(2\q)]^-1/4^
_refine_ls_extinction_method
;
SHELXL2018 (Sheldrick, 2015b)
;
_refine_ls_goodness_of_fit_ref 1.043
_refine_ls_hydrogen_treatment constr
_refine_ls_matrix_type full
_refine_ls_number_parameters 192
_refine_ls_number_reflns 3394
_refine_ls_number_restraints 0
_refine_ls_restrained_S_all 1.043
_refine_ls_R_factor_all 0.0656
_refine_ls_R_factor_gt 0.0457
_refine_ls_shift/su_max 0.000
_refine_ls_shift/su_mean 0.000
_refine_ls_structure_factor_coef Fsqd
_refine_ls_weighting_details 'w=1/[\s^2^(Fo^2^)+(0.0680P)^2^+0.5261P] where P=(Fo^2^+2Fc^2^)/3'
_refine_ls_weighting_scheme calc
_refine_ls_wR_factor_gt 0.1168
_refine_ls_wR_factor_ref 0.1318
_reflns_number_gt 2487
_reflns_number_total 3394
_reflns_threshold_expression 'I > 2\s(I)'
_cod_data_source_file lh4037sup1.cif
_cod_data_source_block I
_cod_database_code 1549781
_shelx_space_group_comment
;
 The symmetry employed
 for this shelxl
 refinement is uniquely
 defined by the
 following loop, which
 should always be
 used as a
 source of symmetry
 information in preference
 to the above
 space-group names. They
 are only intended
 as comments.
;
_shelx_estimated_absorpt_t_min 0.967
_shelx_estimated_absorpt_t_max 0.983

loop_
_space_group_symop_operation_xyz
'x, y, z'
'x+1/2, -y+1/2, -z'
'-x, y, -z+1/2'
'-x+1/2, -y+1/2, z+1/2'
'-x, -y, -z'
'-x-1/2, y-1/2, z'
'x, -y, z-1/2'
'x-1/2, y-1/2, -z-1/2'

loop_
_atom_site_type_symbol
_atom_site_label
_atom_site_fract_x
_atom_site_fract_y
_atom_site_fract_z
_atom_site_U_iso_or_equiv
_atom_site_adp_type
_atom_site_calc_flag
_atom_site_occupancy
O O1 0.29033(7) 0.80423(15) -0.15003(8) 0.0740(4) Uani d 1
O O2 0.40199(8) 0.83530(16) -0.15059(9) 0.0827(5) Uani d 1
C C1 0.44196(8) 0.28888(15) -0.00666(12) 0.0503(4) Uani d 1
H H1 0.461537 0.199210 0.001693 0.060 Uiso calc 1
C C2 0.45800(7) 0.36683(16) -0.08067(11) 0.0483(4) Uani d 1
H H2 0.487959 0.329543 -0.122356 0.058 Uiso calc 1
C C3 0.42961(7) 0.50186(15) -0.09380(9) 0.0410(3) Uani d 1
H H3 0.440680 0.555812 -0.143655 0.049 Uiso calc 1
C C4 0.38498(6) 0.55377(13) -0.03171(8) 0.0331(3) Uani d 1
C C5 0.34901(7) 0.69910(14) -0.03169(9) 0.0368(3) Uani d 1
C C6 0.37181(6) 0.77210(13) 0.05361(9) 0.0348(3) Uani d 1
C C7 0.40604(7) 0.90020(15) 0.06192(11) 0.0461(4) Uani d 1
H H7 0.417357 0.953570 0.011919 0.055 Uiso calc 1
C C8 0.42329(8) 0.94811(17) 0.14604(13) 0.0574(5) Uani d 1
H H8 0.446029 1.034771 0.152578 0.069 Uiso calc 1
C C9 0.40712(8) 0.86881(18) 0.21974(12) 0.0569(5) Uani d 1
H H9 0.419167 0.901980 0.275796 0.068 Uiso calc 1
C C10 0.27445(7) 0.66803(16) -0.02136(10) 0.0432(3) Uani d 1
C C11 0.23853(9) 0.7332(2) -0.09881(11) 0.0650(5) Uani d 1
H H11A 0.216396 0.659710 -0.133955 0.078 Uiso calc 1
H H11B 0.204683 0.801348 -0.078902 0.078 Uiso calc 1
C C12 0.35311(10) 0.78600(18) -0.11548(11) 0.0561(4) Uani d 1
C C13 0.25779(7) 0.59227(16) 0.04863(10) 0.0449(4) Uani d 1
H H13 0.213399 0.566592 0.061862 0.054 Uiso calc 1
C C14 0.31846(6) 0.55000(14) 0.10663(9) 0.0371(3) Uani d 1
C C15 0.29780(9) 0.46275(18) 0.18740(11) 0.0576(4) Uani d 1
H H15A 0.267777 0.518400 0.223819 0.086 Uiso calc 1
H H15B 0.337410 0.437734 0.220981 0.086 Uiso calc 1
H H15C 0.275158 0.376981 0.168433 0.086 Uiso calc 1
C C16 0.35485(6) 0.69107(14) 0.12803(9) 0.0345(3) Uani d 1
C C17 0.37298(7) 0.73966(17) 0.21144(10) 0.0456(4) Uani d 1
H H17 0.362351 0.686079 0.261617 0.055 Uiso calc 1
C C18 0.36800(6) 0.47459(13) 0.04359(9) 0.0336(3) Uani d 1
C C19 0.39709(7) 0.34135(15) 0.05595(11) 0.0445(4) Uani d 1
H H19 0.386568 0.287351 0.105994 0.053 Uiso calc 1

loop_
_atom_site_aniso_label
_atom_site_aniso_U_11
_atom_site_aniso_U_22
_atom_site_aniso_U_33
_atom_site_aniso_U_12
_atom_site_aniso_U_13
_atom_site_aniso_U_23
O1 0.0880(9) 0.0844(9) 0.0496(7) 0.0323(8) -0.0154(6) 0.0128(6)
O2 0.0991(11) 0.0788(9) 0.0700(9) 0.0036(8) 0.0134(8) 0.0381(7)
C1 0.0412(7) 0.0315(7) 0.0783(11) 0.0040(5) -0.0036(7) -0.0066(7)
C2 0.0359(7) 0.0475(8) 0.0614(10) 0.0043(6) -0.0002(6) -0.0193(7)
C3 0.0391(7) 0.0451(8) 0.0388(7) -0.0007(6) 0.0002(5) -0.0058(6)
C4 0.0316(6) 0.0313(6) 0.0364(7) 0.0003(5) -0.0044(5) -0.0038(5)
C5 0.0402(7) 0.0349(7) 0.0354(7) 0.0055(5) -0.0019(5) 0.0024(5)
C6 0.0326(6) 0.0292(6) 0.0427(7) 0.0065(5) -0.0021(5) -0.0009(5)
C7 0.0433(7) 0.0285(7) 0.0663(10) 0.0049(5) -0.0029(7) 0.0012(6)
C8 0.0497(9) 0.0350(8) 0.0876(13) 0.0030(6) -0.0151(8) -0.0172(8)
C9 0.0541(9) 0.0559(10) 0.0607(11) 0.0107(7) -0.0162(8) -0.0271(8)
C10 0.0376(7) 0.0464(8) 0.0457(8) 0.0108(6) -0.0099(6) -0.0113(7)
C11 0.0595(10) 0.0828(13) 0.0526(10) 0.0290(9) -0.0197(8) -0.0119(9)
C12 0.0744(11) 0.0493(9) 0.0447(9) 0.0154(8) -0.0008(8) 0.0096(7)
C13 0.0294(6) 0.0511(8) 0.0541(9) -0.0009(6) -0.0009(6) -0.0109(7)
C14 0.0345(6) 0.0381(7) 0.0386(7) -0.0030(5) 0.0024(5) 0.0016(5)
C15 0.0599(9) 0.0592(10) 0.0536(10) -0.0109(8) 0.0153(8) 0.0074(8)
C16 0.0294(6) 0.0366(7) 0.0376(7) 0.0051(5) -0.0006(5) -0.0051(5)
C17 0.0433(7) 0.0536(8) 0.0399(8) 0.0096(6) -0.0013(6) -0.0090(6)
C18 0.0305(6) 0.0298(6) 0.0404(7) -0.0036(5) -0.0032(5) -0.0018(5)
C19 0.0420(7) 0.0320(7) 0.0594(9) -0.0034(6) -0.0030(6) 0.0061(6)

loop_
_atom_type_symbol
_atom_type_description
_atom_type_scat_dispersion_real
_atom_type_scat_dispersion_imag
_atom_type_scat_source
C C 0.0033 0.0016 'International Tables Vol C Tables 4.2.6.8 and 6.1.1.4'
H H 0.0000 0.0000 'International Tables Vol C Tables 4.2.6.8 and 6.1.1.4'
O O 0.0106 0.0060 'International Tables Vol C Tables 4.2.6.8 and 6.1.1.4'

loop_
_geom_angle_atom_site_label_1
_geom_angle_atom_site_label_2
_geom_angle_atom_site_label_3
_geom_angle
C12 O1 C11 112.66(13)
C2 C1 C19 121.02(13)
C2 C1 H1 119.5
C19 C1 H1 119.5
C1 C2 C3 120.22(13)
C1 C2 H2 119.9
C3 C2 H2 119.9
C4 C3 C2 118.72(14)
C4 C3 H3 120.6
C2 C3 H3 120.6
C3 C4 C18 121.41(12)
C3 C4 C5 127.61(12)
C18 C4 C5 110.96(10)
C12 C5 C10 104.06(12)
C12 C5 C6 116.85(12)
C10 C5 C6 106.71(11)
C12 C5 C4 116.94(11)
C10 C5 C4 106.41(11)
C6 C5 C4 105.03(10)
C7 C6 C16 121.02(13)
C7 C6 C5 127.55(13)
C16 C6 C5 111.42(11)
C6 C7 C8 118.88(15)
C6 C7 H7 120.6
C8 C7 H7 120.6
C9 C8 C7 120.57(14)
C9 C8 H8 119.7
C7 C8 H8 119.7
C8 C9 C17 120.60(15)
C8 C9 H9 119.7
C17 C9 H9 119.7
C13 C10 C11 136.70(15)
C13 C10 C5 115.56(12)
C11 C10 C5 107.72(13)
O1 C11 C10 105.55(13)
O1 C11 H11A 110.6
C10 C11 H11A 110.6
O1 C11 H11B 110.6
C10 C11 H11B 110.6
H11A C11 H11B 108.8
O2 C12 O1 121.43(16)
O2 C12 C5 128.62(17)
O1 C12 C5 109.95(15)
C10 C13 C14 113.61(12)
C10 C13 H13 123.2
C14 C13 H13 123.2
C15 C14 C16 114.66(12)
C15 C14 C18 114.89(12)
C16 C14 C18 103.01(9)
C15 C14 C13 112.58(12)
C16 C14 C13 105.35(11)
C18 C14 C13 105.27(10)
C14 C15 H15A 109.5
C14 C15 H15B 109.5
H15A C15 H15B 109.5
C14 C15 H15C 109.5
H15A C15 H15C 109.5
H15B C15 H15C 109.5
C17 C16 C6 119.40(13)
C17 C16 C14 126.41(12)
C6 C16 C14 114.16(11)
C16 C17 C9 119.53(15)
C16 C17 H17 120.2
C9 C17 H17 120.2
C19 C18 C4 119.09(12)
C19 C18 C14 126.46(12)
C4 C18 C14 114.43(10)
C18 C19 C1 119.52(14)
C18 C19 H19 120.2
C1 C19 H19 120.2

loop_
_geom_bond_atom_site_label_1
_geom_bond_atom_site_label_2
_geom_bond_distance
O1 C12 1.355(2)
O1 C11 1.442(3)
O2 C12 1.193(2)
C1 C2 1.368(2)
C1 C19 1.383(2)
C1 H1 0.9300
C2 C3 1.393(2)
C2 H2 0.9300
C3 C4 1.3730(18)
C3 H3 0.9300
C4 C18 1.3943(18)
C4 C5 1.5305(17)
C5 C12 1.502(2)
C5 C10 1.5081(19)
C5 C6 1.5220(18)
C6 C7 1.3786(19)
C6 C16 1.3927(19)
C7 C8 1.386(2)
C7 H7 0.9300
C8 C9 1.372(3)
C8 H8 0.9300
C9 C17 1.386(2)
C9 H9 0.9300
C10 C13 1.311(2)
C10 C11 1.494(2)
C11 H11A 0.9700
C11 H11B 0.9700
C13 C14 1.5339(19)
C13 H13 0.9300
C14 C15 1.5194(19)
C14 C16 1.5336(18)
C14 C18 1.5338(18)
C15 H15A 0.9600
C15 H15B 0.9600
C15 H15C 0.9600
C16 C17 1.3825(19)
C17 H17 0.9300
C18 C19 1.3819(18)
C19 H19 0.9300

loop_
_geom_hbond_atom_site_label_D
_geom_hbond_atom_site_label_H
_geom_hbond_atom_site_label_A
_geom_hbond_site_symmetry_A
_geom_hbond_distance_DH
_geom_hbond_distance_HA
_geom_hbond_distance_DA
_geom_hbond_angle_DHA
_geom_hbond_publ_flag
C2 H2 Cg1 5_665 0.93 2.80 3.582(2) 142 y
C11 H11B Cg2 6_665 0.97 2.74 3.675(2) 163 y

_cod_database_fobs_code 1549781
